data_4134793
loop_
_publ_author_name
'He, Rui'
'Huo, Xiaohong'
'Zhao, Ling'
'Wang, Feijun'
'Jiang, Liyin'
'Liao, Jian'
'Zhang, Wanbin'

_publ_section_title
;
 Stereodivergent Pd/Cu Catalysis for the Dynamic Kinetic Asymmetric
 Transformation of Racemic Unsymmetrical 1,3-Disubstituted Allyl Acetates.
;
_journal_name_full 'Journal of the American Chemical Society'
_journal_paper_doi 10.1021/jacs.0c02150
_journal_year 2020
_chemical_absolute_configuration ad
_chemical_formula_moiety 'C21 H33 N O3'
_chemical_formula_sum 'C21 H33 N O3'
_chemical_formula_weight 347.48
_space_group_crystal_system monoclinic
_space_group_IT_number 4
_space_group_name_Hall 'P 2yb'
_space_group_name_H-M_alt 'P 1 21 1'
_atom_sites_solution_hydrogens mixed
_audit_creation_method SHELXL-2016/6
_cell_angle_alpha 90
_cell_angle_beta 111.106(4)
_cell_angle_gamma 90
_cell_formula_units_Z 2
_cell_length_a 13.1227(10)
_cell_length_b 6.1014(4)
_cell_length_c 14.7877(9)
_cell_measurement_reflns_used 2271
_cell_measurement_temperature 297(2)
_cell_measurement_theta_max 52.82
_cell_measurement_theta_min 3.20
_cell_volume 1104.58(13)
_computing_structure_refinement 'SHELXL-2016/6 (Sheldrick, 2016)'
_computing_structure_solution 'SHELXT 2014/5 (Sheldrick, 2014)'
_diffrn_ambient_temperature 297(2)
_diffrn_measured_fraction_theta_full 1.000
_diffrn_measured_fraction_theta_max 0.997
_diffrn_measurement_device_type 'Bruker d8 venture'
_diffrn_measurement_method '\f and \w scans'
_diffrn_radiation_type CuK\a
_diffrn_radiation_wavelength 1.54178
_diffrn_reflns_av_R_equivalents 0.0575
_diffrn_reflns_av_unetI/netI 0.0534
_diffrn_reflns_Laue_measured_fraction_full 1.000
_diffrn_reflns_Laue_measured_fraction_max 0.997
_diffrn_reflns_limit_h_max 15
_diffrn_reflns_limit_h_min -14
_diffrn_reflns_limit_k_max 7
_diffrn_reflns_limit_k_min -7
_diffrn_reflns_limit_l_max 17
_diffrn_reflns_limit_l_min -15
_diffrn_reflns_number 10243
_diffrn_reflns_point_group_measured_fraction_full 0.983
_diffrn_reflns_point_group_measured_fraction_max 0.978
_diffrn_reflns_theta_full 67.679
_diffrn_reflns_theta_max 68.490
_diffrn_reflns_theta_min 3.203
_exptl_absorpt_coefficient_mu 0.542
_exptl_crystal_colour colorless
_exptl_crystal_density_diffrn 1.045
_exptl_crystal_description block
_exptl_crystal_F_000 380
_exptl_crystal_size_max 0.180
_exptl_crystal_size_mid 0.160
_exptl_crystal_size_min 0.150
_exptl_transmission_factor_max 0.7531
_exptl_transmission_factor_min 0.6008
_refine_diff_density_max 0.145
_refine_diff_density_min -0.126
_refine_diff_density_rms 0.030
_refine_ls_abs_structure_details
;
 Flack x determined using 748 quotients [(I+)-(I-)]/[(I+)+(I-)]
 (Parsons, Flack and Wagner, Acta Cryst. B69 (2013) 249-259).
;
_refine_ls_abs_structure_Flack -0.1(2)
_refine_ls_extinction_coef 0.0072(15)
_refine_ls_extinction_expression Fc^*^=kFc[1+0.001xFc^2^\l^3^/sin(2\q)]^-1/4^
_refine_ls_extinction_method 'SHELXL-2016/6 (Sheldrick 2016)'
_refine_ls_goodness_of_fit_ref 0.990
_refine_ls_hydrogen_treatment mixed
_refine_ls_matrix_type full
_refine_ls_number_parameters 242
_refine_ls_number_reflns 3994
_refine_ls_number_restraints 1
_refine_ls_restrained_S_all 0.990
_refine_ls_R_factor_all 0.0937
_refine_ls_R_factor_gt 0.0524
_refine_ls_shift/su_max 0.001
_refine_ls_shift/su_mean 0.000
_refine_ls_structure_factor_coef Fsqd
_refine_ls_weighting_details 'w=1/[\s^2^(Fo^2^)+(0.0793P)^2^] where P=(Fo^2^+2Fc^2^)/3'
_refine_ls_weighting_scheme calc
_refine_ls_wR_factor_gt 0.1338
_refine_ls_wR_factor_ref 0.1633
_reflns_Friedel_coverage 0.783
_reflns_Friedel_fraction_full 0.963
_reflns_Friedel_fraction_max 0.956
_reflns_number_gt 2284
_reflns_number_total 3994
_reflns_threshold_expression 'I > 2\s(I)'
_cod_data_source_file ja0c02150_si_003.cif
_cod_data_source_block c_a
_cod_original_sg_symbol_H-M 'P 21'
_cod_database_code 4134793
_shelx_shelxl_version_number 2016/6
_shelx_space_group_comment
;
The symmetry employed for this shelxl refinement is uniquely defined
by the following loop, which should always be used as a source of
symmetry information in preference to the above space-group names.
They are only intended as comments.
;
_shelx_estimated_absorpt_t_min 0.909
_shelx_estimated_absorpt_t_max 0.923

loop_
_space_group_symop_operation_xyz
'x, y, z'
'-x, y+1/2, -z'

loop_
_atom_site_label
_atom_site_type_symbol
_atom_site_fract_x
_atom_site_fract_y
_atom_site_fract_z
_atom_site_U_iso_or_equiv
_atom_site_adp_type
_atom_site_occupancy
_atom_site_site_symmetry_order
_atom_site_calc_flag
_atom_site_refinement_flags_posn
_atom_site_refinement_flags_adp
_atom_site_refinement_flags_occupancy
_atom_site_disorder_assembly
_atom_site_disorder_group
O1 O 0.7585(2) 0.6489(5) 0.97530(18) 0.0856(9) Uani 1 1 d . . . . .
H1 H 0.929(5) 0.375(11) 0.888(4) 0.12(2) Uiso 1 1 d . . . . .
C1 C 0.8309(4) 0.4400(8) 0.5298(3) 0.0805(12) Uani 1 1 d . . . . .
N1 N 0.9211(4) 0.4869(8) 0.9107(3) 0.0905(12) Uani 1 1 d . . . . .
O2 O 0.7348(3) 0.2672(6) 0.8041(3) 0.1142(12) Uani 1 1 d . . . . .
C2 C 0.7980(5) 0.5032(11) 0.4341(3) 0.1101(18) Uani 1 1 d . . . . .
H2 H 0.764431 0.638618 0.415518 0.132 Uiso 1 1 calc R U . . .
C5 C 0.8966(5) 0.1030(11) 0.4842(4) 0.1143(17) Uani 1 1 d . . . . .
H5 H 0.929931 -0.032752 0.502388 0.137 Uiso 1 1 calc R U . . .
C4 C 0.8654(6) 0.1689(14) 0.3911(4) 0.129(2) Uani 1 1 d . . . . .
H4 H 0.878357 0.080498 0.345190 0.154 Uiso 1 1 calc R U . . .
O3 O 0.6415(2) 0.5796(5) 0.74845(19) 0.0840(9) Uani 1 1 d . . . . .
C3 C 0.8142(6) 0.3673(16) 0.3649(4) 0.134(2) Uani 1 1 d . . . . .
H3 H 0.790204 0.411486 0.300363 0.161 Uiso 1 1 calc R U . . .
C6 C 0.8794(5) 0.2365(9) 0.5526(3) 0.1004(15) Uani 1 1 d . . . . .
H6 H 0.901180 0.187662 0.616316 0.121 Uiso 1 1 calc R U . . .
C7 C 0.8174(4) 0.5871(8) 0.6030(3) 0.0814(12) Uani 1 1 d . . . . .
H7 H 0.765324 0.697030 0.580305 0.098 Uiso 1 1 calc R U . . .
C8 C 0.8707(4) 0.5812(8) 0.6971(3) 0.0782(11) Uani 1 1 d . . . . .
H8 H 0.921678 0.469451 0.720687 0.094 Uiso 1 1 calc R U . . .
C9 C 0.8571(3) 0.7378(7) 0.7701(2) 0.0729(11) Uani 1 1 d . . . . .
H9 H 0.795960 0.835355 0.736023 0.087 Uiso 1 1 calc R U . . .
C10 C 0.8281(3) 0.6140(7) 0.8499(2) 0.0684(10) Uani 1 1 d . . . . .
H10 H 0.914(4) 0.453(7) 0.967(3) 0.092(14) Uiso 1 1 d . . . . .
C11 C 0.7957(4) 0.7768(7) 0.9125(3) 0.0751(11) Uani 1 1 d . . . . .
H11A H 0.857882 0.865881 0.949820 0.090 Uiso 1 1 calc R U . . .
H11B H 0.738079 0.872550 0.872557 0.090 Uiso 1 1 calc R U . . .
C12 C 0.9595(4) 0.8788(8) 0.8128(3) 0.0903(13) Uani 1 1 d . . . . .
H12A H 0.976793 0.945217 0.761212 0.135 Uiso 1 1 calc R U . . .
H12B H 1.019488 0.788604 0.851102 0.135 Uiso 1 1 calc R U . . .
H12C H 0.946703 0.991099 0.852887 0.135 Uiso 1 1 calc R U . . .
C13 C 0.7302(4) 0.4652(8) 0.7998(3) 0.0775(11) Uani 1 1 d . . . . .
C14 C 0.5360(4) 0.4725(10) 0.6935(3) 0.1015(16) Uani 1 1 d . . . . .
C15 C 0.5478(7) 0.3323(14) 0.6149(4) 0.157(3) Uani 1 1 d . . . . .
H15A H 0.476916 0.284721 0.572554 0.236 Uiso 1 1 calc R U . . .
H15B H 0.591912 0.206862 0.643109 0.236 Uiso 1 1 calc R U . . .
H15C H 0.582021 0.415365 0.578543 0.236 Uiso 1 1 calc R U . . .
C16 C 0.4638(5) 0.6682(15) 0.6506(6) 0.165(3) Uani 1 1 d . . . . .
H16A H 0.496357 0.755218 0.614098 0.248 Uiso 1 1 calc R U . . .
H16B H 0.456057 0.755149 0.701846 0.248 Uiso 1 1 calc R U . . .
H16C H 0.393217 0.618321 0.608657 0.248 Uiso 1 1 calc R U . . .
C17 C 0.4951(6) 0.3480(15) 0.7616(4) 0.146(3) Uani 1 1 d . . . . .
H17A H 0.419612 0.310830 0.728866 0.219 Uiso 1 1 calc R U . . .
H17B H 0.502471 0.437445 0.817020 0.219 Uiso 1 1 calc R U . . .
H17C H 0.537128 0.216342 0.782345 0.219 Uiso 1 1 calc R U . . .
C18 C 0.7185(4) 0.7642(9) 1.0410(3) 0.0862(13) Uani 1 1 d . . . . .
C19 C 0.6223(7) 0.8977(17) 0.9856(5) 0.185(4) Uani 1 1 d . . . . .
H19A H 0.644433 1.014034 0.953038 0.277 Uiso 1 1 calc R U . . .
H19B H 0.590512 0.958697 1.029213 0.277 Uiso 1 1 calc R U . . .
H19C H 0.569502 0.806991 0.938726 0.277 Uiso 1 1 calc R U . . .
C20 C 0.6837(7) 0.5806(15) 1.0911(5) 0.159(3) Uani 1 1 d . . . . .
H20A H 0.627199 0.496766 1.044224 0.239 Uiso 1 1 calc R U . . .
H20B H 0.656470 0.640150 1.138144 0.239 Uiso 1 1 calc R U . . .
H20C H 0.745109 0.487432 1.123073 0.239 Uiso 1 1 calc R U . . .
C21 C 0.8063(6) 0.8901(18) 1.1112(5) 0.194(5) Uani 1 1 d . . . . .
H21A H 0.867042 0.795158 1.142872 0.291 Uiso 1 1 calc R U . . .
H21B H 0.780565 0.953039 1.158478 0.291 Uiso 1 1 calc R U . . .
H21C H 0.829067 1.004958 1.078231 0.291 Uiso 1 1 calc R U . . .

loop_
_atom_site_aniso_label
_atom_site_aniso_U_11
_atom_site_aniso_U_22
_atom_site_aniso_U_33
_atom_site_aniso_U_23
_atom_site_aniso_U_13
_atom_site_aniso_U_12
O1 0.102(2) 0.088(2) 0.0778(15) 0.0020(14) 0.0466(16) 0.0061(17)
C1 0.084(3) 0.093(3) 0.065(2) 0.006(2) 0.028(2) -0.003(3)
N1 0.096(3) 0.098(3) 0.079(2) 0.020(2) 0.034(2) 0.026(3)
O2 0.140(3) 0.068(2) 0.130(3) 0.007(2) 0.043(2) -0.003(2)
C2 0.116(4) 0.139(5) 0.067(3) 0.001(3) 0.024(2) 0.001(4)
C5 0.129(4) 0.117(4) 0.099(3) -0.014(3) 0.044(3) 0.008(4)
C4 0.134(5) 0.166(7) 0.096(4) -0.038(4) 0.053(3) -0.009(5)
O3 0.0803(19) 0.089(2) 0.0759(15) 0.0042(16) 0.0204(14) -0.0044(18)
C3 0.153(6) 0.179(7) 0.065(3) -0.010(4) 0.032(3) -0.005(6)
C6 0.123(4) 0.107(4) 0.079(2) -0.003(3) 0.046(3) 0.002(4)
C7 0.089(3) 0.088(3) 0.070(2) 0.008(2) 0.032(2) 0.006(3)
C8 0.083(3) 0.085(3) 0.072(2) 0.010(2) 0.0343(19) 0.009(2)
C9 0.082(3) 0.076(3) 0.0659(19) 0.0065(19) 0.0333(19) 0.009(2)
C10 0.075(2) 0.068(2) 0.0622(18) 0.0061(18) 0.0251(18) 0.007(2)
C11 0.088(3) 0.074(2) 0.069(2) -0.0012(19) 0.036(2) -0.002(2)
C12 0.097(3) 0.088(3) 0.091(3) 0.000(3) 0.040(2) -0.011(3)
C13 0.098(3) 0.070(3) 0.070(2) 0.003(2) 0.036(2) 0.002(3)
C14 0.096(4) 0.121(4) 0.078(3) 0.003(3) 0.020(2) -0.026(4)
C15 0.177(7) 0.186(7) 0.102(4) -0.052(4) 0.042(4) -0.069(6)
C16 0.092(4) 0.196(8) 0.162(6) 0.033(6) -0.009(4) -0.007(5)
C17 0.128(5) 0.203(7) 0.110(4) 0.010(5) 0.046(4) -0.057(5)
C18 0.080(3) 0.110(3) 0.078(2) -0.008(3) 0.039(2) 0.006(3)
C19 0.160(7) 0.269(11) 0.149(6) 0.049(7) 0.083(5) 0.122(8)
C20 0.206(7) 0.182(7) 0.143(5) 0.006(5) 0.127(5) 0.005(6)
C21 0.143(6) 0.299(12) 0.164(6) -0.140(8) 0.084(5) -0.077(7)

loop_
_atom_type_symbol
_atom_type_description
_atom_type_scat_dispersion_real
_atom_type_scat_dispersion_imag
_atom_type_scat_source
C C 0.0181 0.0091 'International Tables Vol C Tables 4.2.6.8 and 6.1.1.4'
H H 0.0000 0.0000 'International Tables Vol C Tables 4.2.6.8 and 6.1.1.4'
N N 0.0311 0.0180 'International Tables Vol C Tables 4.2.6.8 and 6.1.1.4'
O O 0.0492 0.0322 'International Tables Vol C Tables 4.2.6.8 and 6.1.1.4'

loop_
_geom_angle_atom_site_label_1
_geom_angle_atom_site_label_2
_geom_angle_atom_site_label_3
_geom_angle
_geom_angle_site_symmetry_1
_geom_angle_site_symmetry_3
_geom_angle_publ_flag
C11 O1 C18 117.7(3) . . ?
C2 C1 C6 116.7(5) . . ?
C2 C1 C7 120.7(5) . . ?
C6 C1 C7 122.6(4) . . ?
C10 N1 H1 114(5) . . ?
C10 N1 H10 110(3) . . ?
H1 N1 H10 105(6) . . ?
C1 C2 C3 121.0(6) . . ?
C1 C2 H2 119.5 . . ?
C3 C2 H2 119.5 . . ?
C4 C5 C6 120.2(6) . . ?
C4 C5 H5 119.9 . . ?
C6 C5 H5 119.9 . . ?
C5 C4 C3 119.4(6) . . ?
C5 C4 H4 120.3 . . ?
C3 C4 H4 120.3 . . ?
C13 O3 C14 122.2(4) . . ?
C4 C3 C2 120.4(5) . . ?
C4 C3 H3 119.8 . . ?
C2 C3 H3 119.8 . . ?
C5 C6 C1 122.4(5) . . ?
C5 C6 H6 118.8 . . ?
C1 C6 H6 118.8 . . ?
C8 C7 C1 127.3(4) . . ?
C8 C7 H7 116.3 . . ?
C1 C7 H7 116.3 . . ?
C7 C8 C9 126.0(4) . . ?
C7 C8 H8 117.0 . . ?
C9 C8 H8 117.0 . . ?
C8 C9 C12 109.9(3) . . ?
C8 C9 C10 111.2(3) . . ?
C12 C9 C10 112.2(3) . . ?
C8 C9 H9 107.8 . . ?
C12 C9 H9 107.8 . . ?
C10 C9 H9 107.8 . . ?
N1 C10 C11 109.2(3) . . ?
N1 C10 C13 110.8(4) . . ?
C11 C10 C13 108.2(3) . . ?
N1 C10 C9 110.3(3) . . ?
C11 C10 C9 110.0(3) . . ?
C13 C10 C9 108.2(3) . . ?
O1 C11 C10 106.0(3) . . ?
O1 C11 H11A 110.5 . . ?
C10 C11 H11A 110.5 . . ?
O1 C11 H11B 110.5 . . ?
C10 C11 H11B 110.5 . . ?
H11A C11 H11B 108.7 . . ?
C9 C12 H12A 109.5 . . ?
C9 C12 H12B 109.5 . . ?
H12A C12 H12B 109.5 . . ?
C9 C12 H12C 109.5 . . ?
H12A C12 H12C 109.5 . . ?
H12B C12 H12C 109.5 . . ?
O2 C13 O3 124.6(5) . . ?
O2 C13 C10 123.4(5) . . ?
O3 C13 C10 112.0(4) . . ?
O3 C14 C15 110.0(5) . . ?
O3 C14 C17 110.1(4) . . ?
C15 C14 C17 113.1(6) . . ?
O3 C14 C16 101.7(4) . . ?
C15 C14 C16 110.5(5) . . ?
C17 C14 C16 110.9(6) . . ?
C14 C15 H15A 109.5 . . ?
C14 C15 H15B 109.5 . . ?
H15A C15 H15B 109.5 . . ?
C14 C15 H15C 109.5 . . ?
H15A C15 H15C 109.5 . . ?
H15B C15 H15C 109.5 . . ?
C14 C16 H16A 109.5 . . ?
C14 C16 H16B 109.5 . . ?
H16A C16 H16B 109.5 . . ?
C14 C16 H16C 109.5 . . ?
H16A C16 H16C 109.5 . . ?
H16B C16 H16C 109.5 . . ?
C14 C17 H17A 109.5 . . ?
C14 C17 H17B 109.5 . . ?
H17A C17 H17B 109.5 . . ?
C14 C17 H17C 109.5 . . ?
H17A C17 H17C 109.5 . . ?
H17B C17 H17C 109.5 . . ?
O1 C18 C21 110.5(4) . . ?
O1 C18 C19 110.0(4) . . ?
C21 C18 C19 113.7(7) . . ?
O1 C18 C20 102.6(4) . . ?
C21 C18 C20 110.1(6) . . ?
C19 C18 C20 109.5(6) . . ?
C18 C19 H19A 109.5 . . ?
C18 C19 H19B 109.5 . . ?
H19A C19 H19B 109.5 . . ?
C18 C19 H19C 109.5 . . ?
H19A C19 H19C 109.5 . . ?
H19B C19 H19C 109.5 . . ?
C18 C20 H20A 109.5 . . ?
C18 C20 H20B 109.5 . . ?
H20A C20 H20B 109.5 . . ?
C18 C20 H20C 109.5 . . ?
H20A C20 H20C 109.5 . . ?
H20B C20 H20C 109.5 . . ?
C18 C21 H21A 109.5 . . ?
C18 C21 H21B 109.5 . . ?
H21A C21 H21B 109.5 . . ?
C18 C21 H21C 109.5 . . ?
H21A C21 H21C 109.5 . . ?
H21B C21 H21C 109.5 . . ?

loop_
_geom_bond_atom_site_label_1
_geom_bond_atom_site_label_2
_geom_bond_distance
_geom_bond_site_symmetry_2
_geom_bond_publ_flag
O1 C11 1.427(5) . ?
O1 C18 1.443(5) . ?
C1 C2 1.377(6) . ?
C1 C6 1.381(7) . ?
C1 C7 1.465(6) . ?
N1 C10 1.452(6) . ?
N1 H1 0.78(6) . ?
N1 H10 0.90(5) . ?
O2 C13 1.210(5) . ?
C2 C3 1.393(9) . ?
C2 H2 0.9300 . ?
C5 C4 1.348(8) . ?
C5 C6 1.378(7) . ?
C5 H5 0.9300 . ?
C4 C3 1.371(9) . ?
C4 H4 0.9300 . ?
O3 C13 1.335(5) . ?
O3 C14 1.481(6) . ?
C3 H3 0.9300 . ?
C6 H6 0.9300 . ?
C7 C8 1.314(5) . ?
C7 H7 0.9300 . ?
C8 C9 1.499(6) . ?
C8 H8 0.9300 . ?
C9 C12 1.528(6) . ?
C9 C10 1.559(5) . ?
C9 H9 0.9800 . ?
C10 C11 1.519(5) . ?
C10 C13 1.529(6) . ?
C11 H11A 0.9700 . ?
C11 H11B 0.9700 . ?
C12 H12A 0.9600 . ?
C12 H12B 0.9600 . ?
C12 H12C 0.9600 . ?
C14 C15 1.495(8) . ?
C14 C17 1.507(8) . ?
C14 C16 1.514(9) . ?
C15 H15A 0.9600 . ?
C15 H15B 0.9600 . ?
C15 H15C 0.9600 . ?
C16 H16A 0.9600 . ?
C16 H16B 0.9600 . ?
C16 H16C 0.9600 . ?
C17 H17A 0.9600 . ?
C17 H17B 0.9600 . ?
C17 H17C 0.9600 . ?
C18 C21 1.461(8) . ?
C18 C19 1.477(8) . ?
C18 C20 1.503(9) . ?
C19 H19A 0.9600 . ?
C19 H19B 0.9600 . ?
C19 H19C 0.9600 . ?
C20 H20A 0.9600 . ?
C20 H20B 0.9600 . ?
C20 H20C 0.9600 . ?
C21 H21A 0.9600 . ?
C21 H21B 0.9600 . ?
C21 H21C 0.9600 . ?

loop_
_geom_torsion_atom_site_label_1
_geom_torsion_atom_site_label_2
_geom_torsion_atom_site_label_3
_geom_torsion_atom_site_label_4
_geom_torsion
_geom_torsion_site_symmetry_1
_geom_torsion_site_symmetry_2
_geom_torsion_site_symmetry_3
_geom_torsion_site_symmetry_4
_geom_torsion_publ_flag
C6 C1 C2 C3 -0.5(8) . . . . ?
C7 C1 C2 C3 177.6(5) . . . . ?
C6 C5 C4 C3 -1.4(10) . . . . ?
C5 C4 C3 C2 2.2(11) . . . . ?
C1 C2 C3 C4 -1.2(10) . . . . ?
C4 C5 C6 C1 -0.4(9) . . . . ?
C2 C1 C6 C5 1.3(8) . . . . ?
C7 C1 C6 C5 -176.8(5) . . . . ?
C2 C1 C7 C8 -158.6(5) . . . . ?
C6 C1 C7 C8 19.4(7) . . . . ?
C1 C7 C8 C9 178.4(4) . . . . ?
C7 C8 C9 C12 -111.2(5) . . . . ?
C7 C8 C9 C10 123.9(5) . . . . ?
C8 C9 C10 N1 69.1(5) . . . . ?
C12 C9 C10 N1 -54.5(5) . . . . ?
C8 C9 C10 C11 -170.3(3) . . . . ?
C12 C9 C10 C11 66.1(4) . . . . ?
C8 C9 C10 C13 -52.3(4) . . . . ?
C12 C9 C10 C13 -175.8(4) . . . . ?
C18 O1 C11 C10 -177.8(3) . . . . ?
N1 C10 C11 O1 -65.5(4) . . . . ?
C13 C10 C11 O1 55.3(4) . . . . ?
C9 C10 C11 O1 173.3(3) . . . . ?
C14 O3 C13 O2 2.6(6) . . . . ?
C14 O3 C13 C10 -179.8(3) . . . . ?
N1 C10 C13 O2 -6.5(6) . . . . ?
C11 C10 C13 O2 -126.2(4) . . . . ?
C9 C10 C13 O2 114.6(4) . . . . ?
N1 C10 C13 O3 175.9(3) . . . . ?
C11 C10 C13 O3 56.2(4) . . . . ?
C9 C10 C13 O3 -63.0(4) . . . . ?
C13 O3 C14 C15 -63.7(6) . . . . ?
C13 O3 C14 C17 61.5(6) . . . . ?
C13 O3 C14 C16 179.2(5) . . . . ?
C11 O1 C18 C21 -64.7(7) . . . . ?
C11 O1 C18 C19 61.6(7) . . . . ?
C11 O1 C18 C20 178.0(5) . . . . ?
